data_1557798
loop_
_publ_author_name
'Qin, Li-Qin'
'Zou, Bi-Qun'
'Qin, Qi-Pin'
'Wang, Zhen-Feng'
'Yang, Lin'
'Tan, Ming-Xiong'
'Liang, Chun-Jie'
'Liang, Hong'

_publ_section_title
;
 Highly cytotoxic, cyclometalated iridium(iii)-5-fluoro-8-quinolinol
 complexes as cancer cell mitochondriotropic agents
;
_journal_issue 19
_journal_name_full 'New Journal of Chemistry'
_journal_page_first 7832
_journal_page_last 7837
_journal_paper_doi 10.1039/D0NJ00465K
_journal_volume 44
_journal_year 2020
_chemical_formula_moiety 'C33 H25 F Ir N3 O'
_chemical_formula_sum 'C33 H25 F Ir N3 O'
_chemical_formula_weight 690.76
_space_group_crystal_system monoclinic
_space_group_IT_number 15
_space_group_name_Hall '-C 2yc'
_space_group_name_H-M_alt 'C 1 2/c 1'
_atom_sites_solution_hydrogens geom
_atom_sites_solution_primary direct
_audit_creation_date 2019-09-20
_audit_creation_method
;
Olex2 1.2
(compiled 2018.05.29 svn.r3508 for OlexSys, GUI svn.r5506)
;
_audit_update_record
;
2020-01-27 deposited with the CCDC.	2020-04-15 downloaded from the CCDC.
;
_cell_angle_alpha 90
_cell_angle_beta 100.056(3)
_cell_angle_gamma 90
_cell_formula_units_Z 8
_cell_length_a 20.4836(17)
_cell_length_b 16.3026(14)
_cell_length_c 15.6214(13)
_cell_measurement_reflns_used 9405
_cell_measurement_temperature 273(2)
_cell_measurement_theta_max 27.520
_cell_measurement_theta_min 2.943
_cell_volume 5136.4(7)
_computing_cell_refinement 'SAINT V8.38A (?, 2016)'
_computing_data_reduction 'SAINT V8.38A (?, 2016)'
_computing_molecular_graphics 'Olex2 (Dolomanov et al., 2009)'
_computing_publication_material 'Olex2 (Dolomanov et al., 2009)'
_computing_structure_refinement 'ShelXL (Sheldrick, 2015)'
_computing_structure_solution 'ShelXS (Sheldrick, 2008)'
_diffrn_ambient_temperature 273.15
_diffrn_measured_fraction_theta_full 0.998
_diffrn_measured_fraction_theta_max 0.997
_diffrn_measurement_device_type 'Bruker APEX-II CCD'
_diffrn_measurement_method '\f and \w scans'
_diffrn_radiation_monochromator graphite
_diffrn_radiation_type MoK\a
_diffrn_radiation_wavelength 0.71073
_diffrn_reflns_av_R_equivalents 0.0364
_diffrn_reflns_av_unetI/netI 0.0216
_diffrn_reflns_Laue_measured_fraction_full 0.998
_diffrn_reflns_Laue_measured_fraction_max 0.997
_diffrn_reflns_limit_h_max 26
_diffrn_reflns_limit_h_min -26
_diffrn_reflns_limit_k_max 21
_diffrn_reflns_limit_k_min -21
_diffrn_reflns_limit_l_max 20
_diffrn_reflns_limit_l_min -20
_diffrn_reflns_number 52961
_diffrn_reflns_point_group_measured_fraction_full 0.998
_diffrn_reflns_point_group_measured_fraction_max 0.997
_diffrn_reflns_theta_full 25.242
_diffrn_reflns_theta_max 27.556
_diffrn_reflns_theta_min 2.943
_diffrn_standards_number 0
_exptl_absorpt_coefficient_mu 5.239
_exptl_absorpt_correction_T_max 0.7456
_exptl_absorpt_correction_T_min 0.4201
_exptl_absorpt_correction_type multi-scan
_exptl_absorpt_process_details
;
SADABS-2016/2 (Bruker,2016/2) was used for absorption correction.
wR2(int) was 0.1548 before and 0.0527 after correction.
The Ratio of minimum to maximum transmission is 0.5634.
The \l/2 correction factor is Not present.
;
_exptl_crystal_colour yellow
_exptl_crystal_density_diffrn 1.787
_exptl_crystal_description block
_exptl_crystal_F_000 2704
_exptl_crystal_size_max 0.333
_exptl_crystal_size_mid 0.264
_exptl_crystal_size_min 0.148
_refine_diff_density_max 0.754
_refine_diff_density_min -0.780
_refine_diff_density_rms 0.098
_refine_ls_extinction_method none
_refine_ls_goodness_of_fit_ref 1.044
_refine_ls_hydrogen_treatment constr
_refine_ls_matrix_type full
_refine_ls_number_parameters 354
_refine_ls_number_reflns 5921
_refine_ls_number_restraints 0
_refine_ls_restrained_S_all 1.044
_refine_ls_R_factor_all 0.0309
_refine_ls_R_factor_gt 0.0210
_refine_ls_shift/su_max 0.001
_refine_ls_shift/su_mean 0.000
_refine_ls_structure_factor_coef Fsqd
_refine_ls_weighting_details 'w=1/[\s^2^(Fo^2^)+(0.0230P)^2^+8.8322P] where P=(Fo^2^+2Fc^2^)/3'
_refine_ls_weighting_scheme calc
_refine_ls_wR_factor_gt 0.0476
_refine_ls_wR_factor_ref 0.0513
_reflns_Friedel_coverage 0.000
_reflns_number_gt 5028
_reflns_number_total 5921
_reflns_threshold_expression 'I > 2\s(I)'
_cod_data_source_file d0nj00465k2.cif
_cod_data_source_block aaaa
_cod_depositor_comments
;Adding full bibliography for 1557795--1557798.cif.

 Adding full bibliography for 1557795--1557798.cif.
;
_cod_database_code 1557798
_shelxl_version_number 2014-3
_shelx_space_group_comment
;
The symmetry employed for this shelxl refinement is uniquely defined
by the following loop, which should always be used as a source of
symmetry information in preference to the above space-group names.
They are only intended as comments.
;
_shelx_estimated_absorpt_t_max 0.511
_shelx_estimated_absorpt_t_min 0.274
_olex2_refinement_description
;
1. Fixed Uiso
 At 1.2 times of:
  All C(H) groups
 At 1.5 times of:
  All C(H,H,H) groups
2.a Aromatic/amide H refined with riding coordinates:
 C1(H1), C2(H2), C3(H3), C8(H8), C9(H9), C10(H10), C11(H11), C14(H14),
 C15(H15), C16(H16), C17(H17), C22(H22), C23(H23), C24(H24), C26(H26), C27(H27),
  C31(H31), C32(H32), C33(H33)
2.b Idealised Me refined as rotating group:
 C5(H5A,H5B,H5C), C21(H21A,H21B,H21C)
;
_olex2_submission_special_instructions 'No special instructions were received'

loop_
_space_group_symop_operation_xyz
'x, y, z'
'-x, y, -z+1/2'
'x+1/2, y+1/2, z'
'-x+1/2, y+1/2, -z+1/2'
'-x, -y, -z'
'x, -y, z-1/2'
'-x+1/2, -y+1/2, -z'
'x+1/2, -y+1/2, z-1/2'

loop_
_atom_site_label
_atom_site_type_symbol
_atom_site_fract_x
_atom_site_fract_y
_atom_site_fract_z
_atom_site_U_iso_or_equiv
_atom_site_adp_type
_atom_site_occupancy
_atom_site_site_symmetry_order
_atom_site_calc_flag
_atom_site_refinement_flags_posn
_atom_site_refinement_flags_adp
_atom_site_refinement_flags_occupancy
_atom_site_disorder_assembly
_atom_site_disorder_group
Ir1 Ir 0.16984(2) 0.07695(2) 0.16514(2) 0.03052(4) Uani 1 1 d . . . . .
F1 F -0.00655(13) 0.41718(12) 0.14435(19) 0.0772(7) Uani 1 1 d . . . . .
O1 O 0.07874(10) 0.10829(13) 0.07906(13) 0.0403(5) Uani 1 1 d . . . . .
N1 N 0.11642(12) 0.01933(15) 0.24623(15) 0.0352(5) Uani 1 1 d . . . . .
N2 N 0.15226(12) 0.19993(14) 0.20408(15) 0.0337(5) Uani 1 1 d . . . . .
N3 N 0.23149(12) 0.11816(15) 0.08525(16) 0.0370(5) Uani 1 1 d . . . . .
C1 C 0.08764(17) 0.0602(2) 0.3045(2) 0.0480(8) Uani 1 1 d . . . . .
H1 H 0.0888 0.1173 0.3047 0.058 Uiso 1 1 calc R . . . .
C2 C 0.05661(19) 0.0206(2) 0.3637(2) 0.0575(10) Uani 1 1 d . . . . .
H2 H 0.0361 0.0501 0.4025 0.069 Uiso 1 1 calc R . . . .
C3 C 0.05655(19) -0.0625(3) 0.3645(2) 0.0595(10) Uani 1 1 d . . . . .
H3 H 0.0369 -0.0900 0.4056 0.071 Uiso 1 1 calc R . . . .
C4 C 0.08512(17) -0.1073(2) 0.3053(2) 0.0500(8) Uani 1 1 d . . . . .
C5 C 0.0847(3) -0.1992(3) 0.3126(3) 0.0876(15) Uani 1 1 d . . . . .
H5A H 0.0691 -0.2147 0.3648 0.131 Uiso 1 1 calc GR . . . .
H5B H 0.1288 -0.2198 0.3145 0.131 Uiso 1 1 calc GR . . . .
H5C H 0.0559 -0.2219 0.2632 0.131 Uiso 1 1 calc GR . . . .
C6 C 0.11453(15) -0.06453(18) 0.2428(2) 0.0374(7) Uani 1 1 d . . . . .
C7 C 0.14398(15) -0.09844(19) 0.1708(2) 0.0394(7) Uani 1 1 d . . . . .
C8 C 0.14299(17) -0.1805(2) 0.1452(2) 0.0502(8) Uani 1 1 d . . . . .
H8 H 0.1237 -0.2195 0.1764 0.060 Uiso 1 1 calc R . . . .
C9 C 0.17018(18) -0.2045(2) 0.0744(3) 0.0573(10) Uani 1 1 d . . . . .
H9 H 0.1700 -0.2596 0.0591 0.069 Uiso 1 1 calc R . . . .
C10 C 0.19741(18) -0.1478(2) 0.0267(2) 0.0541(9) Uani 1 1 d . . . . .
H10 H 0.2144 -0.1639 -0.0221 0.065 Uiso 1 1 calc R . . . .
C11 C 0.19959(18) -0.0658(2) 0.0516(2) 0.0466(8) Uani 1 1 d . . . . .
H11 H 0.2190 -0.0279 0.0193 0.056 Uiso 1 1 calc R . . . .
C12 C 0.17348(14) -0.03855(18) 0.12372(19) 0.0352(6) Uani 1 1 d . . . . .
C13 C 0.25708(15) 0.06454(16) 0.2435(2) 0.0348(6) Uani 1 1 d . . . . .
C14 C 0.26839(17) 0.0455(2) 0.3319(2) 0.0467(8) Uani 1 1 d . . . . .
H14 H 0.2329 0.0287 0.3576 0.056 Uiso 1 1 calc R . . . .
C15 C 0.33072(19) 0.0508(2) 0.3824(3) 0.0568(9) Uani 1 1 d . . . . .
H15 H 0.3365 0.0381 0.4413 0.068 Uiso 1 1 calc R . . . .
C16 C 0.38397(19) 0.0746(2) 0.3466(3) 0.0609(10) Uani 1 1 d . . . . .
H16 H 0.4256 0.0794 0.3812 0.073 Uiso 1 1 calc R . . . .
C17 C 0.37558(18) 0.0915(2) 0.2587(3) 0.0548(9) Uani 1 1 d . . . . .
H17 H 0.4121 0.1063 0.2341 0.066 Uiso 1 1 calc R . . . .
C18 C 0.31310(15) 0.08665(17) 0.2064(2) 0.0389(7) Uani 1 1 d . . . . .
C19 C 0.29767(15) 0.10913(18) 0.1139(2) 0.0396(7) Uani 1 1 d . . . . .
C20 C 0.34152(18) 0.1182(2) 0.0542(3) 0.0536(9) Uani 1 1 d . . . . .
C21 C 0.4144(2) 0.0975(3) 0.0750(3) 0.0777(13) Uani 1 1 d . . . . .
H21A H 0.4380 0.1418 0.1069 0.116 Uiso 1 1 calc GR . . . .
H21B H 0.4310 0.0890 0.0219 0.116 Uiso 1 1 calc GR . . . .
H21C H 0.4204 0.0484 0.1094 0.116 Uiso 1 1 calc GR . . . .
C22 C 0.3147(2) 0.1417(2) -0.0300(3) 0.0661(11) Uani 1 1 d . . . . .
H22 H 0.3428 0.1485 -0.0702 0.079 Uiso 1 1 calc R . . . .
C23 C 0.2491(2) 0.1549(2) -0.0553(3) 0.0632(11) Uani 1 1 d . . . . .
H23 H 0.2324 0.1727 -0.1114 0.076 Uiso 1 1 calc R . . . .
C24 C 0.20761(19) 0.1415(2) 0.0033(2) 0.0483(8) Uani 1 1 d . . . . .
H24 H 0.1622 0.1487 -0.0140 0.058 Uiso 1 1 calc R . . . .
C25 C 0.05661(15) 0.18097(19) 0.09456(19) 0.0376(7) Uani 1 1 d . . . . .
C26 C -0.00252(17) 0.2136(2) 0.0498(2) 0.0515(8) Uani 1 1 d . . . . .
H26 H -0.0286 0.1823 0.0072 0.062 Uiso 1 1 calc R . . . .
C27 C -0.02335(18) 0.2922(2) 0.0677(3) 0.0582(10) Uani 1 1 d . . . . .
H27 H -0.0631 0.3124 0.0370 0.070 Uiso 1 1 calc R . . . .
C28 C 0.01362(18) 0.3394(2) 0.1293(3) 0.0530(9) Uani 1 1 d . . . . .
C29 C 0.07367(16) 0.31259(19) 0.1781(2) 0.0408(7) Uani 1 1 d . . . . .
C30 C 0.09421(14) 0.23202(18) 0.15977(18) 0.0334(6) Uani 1 1 d . . . . .
C31 C 0.11577(18) 0.3587(2) 0.2403(2) 0.0507(8) Uani 1 1 d . . . . .
H31 H 0.1039 0.4117 0.2535 0.061 Uiso 1 1 calc R . . . .
C32 C 0.17360(19) 0.3263(2) 0.2811(2) 0.0526(9) Uani 1 1 d . . . . .
H32 H 0.2020 0.3571 0.3218 0.063 Uiso 1 1 calc R . . . .
C33 C 0.19041(16) 0.2460(2) 0.2619(2) 0.0448(7) Uani 1 1 d . . . . .
H33 H 0.2301 0.2241 0.2911 0.054 Uiso 1 1 calc R . . . .

loop_
_atom_site_aniso_label
_atom_site_aniso_U_11
_atom_site_aniso_U_22
_atom_site_aniso_U_33
_atom_site_aniso_U_23
_atom_site_aniso_U_13
_atom_site_aniso_U_12
Ir1 0.03173(7) 0.02862(6) 0.03203(6) 0.00199(4) 0.00781(4) 0.00225(5)
F1 0.0737(16) 0.0457(12) 0.113(2) 0.0064(12) 0.0177(14) 0.0262(11)
O1 0.0407(12) 0.0379(11) 0.0400(11) -0.0027(9) 0.0011(9) 0.0036(9)
N1 0.0326(13) 0.0376(14) 0.0361(13) 0.0051(10) 0.0078(10) 0.0020(10)
N2 0.0349(13) 0.0325(12) 0.0351(13) 0.0010(10) 0.0096(10) 0.0006(10)
N3 0.0437(14) 0.0316(13) 0.0388(13) 0.0007(11) 0.0162(11) -0.0013(11)
C1 0.0480(19) 0.0507(19) 0.0488(19) 0.0090(15) 0.0179(16) 0.0097(15)
C2 0.058(2) 0.068(3) 0.052(2) 0.0113(18) 0.0260(18) 0.0093(19)
C3 0.052(2) 0.080(3) 0.049(2) 0.0223(19) 0.0163(17) -0.0052(19)
C4 0.0468(19) 0.0492(19) 0.052(2) 0.0151(17) 0.0036(15) -0.0082(16)
C5 0.128(4) 0.057(3) 0.083(3) 0.016(2) 0.033(3) -0.022(3)
C6 0.0291(15) 0.0392(17) 0.0415(16) 0.0083(13) 0.0001(12) -0.0013(12)
C7 0.0317(15) 0.0351(16) 0.0476(18) -0.0003(13) -0.0037(13) -0.0027(13)
C8 0.0439(19) 0.0337(17) 0.070(2) 0.0025(16) 0.0002(17) -0.0047(15)
C9 0.055(2) 0.0399(19) 0.072(2) -0.0168(18) -0.0030(19) 0.0017(16)
C10 0.058(2) 0.051(2) 0.051(2) -0.0156(17) 0.0037(17) 0.0087(17)
C11 0.053(2) 0.0441(19) 0.0431(18) 0.0004(14) 0.0100(15) 0.0067(15)
C12 0.0335(15) 0.0303(14) 0.0403(16) -0.0020(13) 0.0020(12) 0.0058(12)
C13 0.0358(15) 0.0285(15) 0.0398(15) 0.0000(12) 0.0052(12) 0.0045(12)
C14 0.0454(19) 0.0472(18) 0.0465(18) 0.0073(15) 0.0050(15) 0.0030(15)
C15 0.058(2) 0.055(2) 0.051(2) 0.0047(17) -0.0082(17) 0.0038(18)
C16 0.043(2) 0.055(2) 0.077(3) -0.0021(19) -0.0127(19) 0.0001(17)
C17 0.0375(18) 0.046(2) 0.080(3) -0.0016(18) 0.0088(18) -0.0005(15)
C18 0.0340(16) 0.0276(15) 0.0556(19) -0.0007(13) 0.0091(14) 0.0032(12)
C19 0.0398(17) 0.0269(14) 0.0563(19) -0.0024(14) 0.0202(14) -0.0008(13)
C20 0.057(2) 0.0363(18) 0.076(2) -0.0002(18) 0.0350(19) -0.0015(16)
C21 0.061(3) 0.074(3) 0.109(4) -0.001(3) 0.046(3) 0.006(2)
C22 0.088(3) 0.052(2) 0.072(3) 0.005(2) 0.052(2) -0.003(2)
C23 0.089(3) 0.057(2) 0.050(2) 0.0107(18) 0.030(2) 0.000(2)
C24 0.061(2) 0.0454(19) 0.0412(18) 0.0061(15) 0.0156(16) 0.0010(16)
C25 0.0358(16) 0.0396(16) 0.0376(16) 0.0073(13) 0.0065(12) 0.0001(13)
C26 0.0410(18) 0.056(2) 0.053(2) 0.0051(17) -0.0035(15) 0.0041(16)
C27 0.042(2) 0.059(2) 0.070(2) 0.0160(19) 0.0022(17) 0.0140(17)
C28 0.052(2) 0.0387(18) 0.071(2) 0.0091(17) 0.0203(18) 0.0146(16)
C29 0.0445(18) 0.0344(16) 0.0470(18) 0.0061(13) 0.0178(14) 0.0025(14)
C30 0.0350(15) 0.0312(14) 0.0364(15) 0.0064(12) 0.0128(12) -0.0003(12)
C31 0.060(2) 0.0353(17) 0.059(2) -0.0056(15) 0.0191(18) 0.0021(16)
C32 0.058(2) 0.0406(18) 0.057(2) -0.0138(16) 0.0052(17) -0.0057(17)
C33 0.0423(18) 0.0426(18) 0.0474(18) -0.0052(14) 0.0020(14) -0.0021(14)

loop_
_atom_type_symbol
_atom_type_description
_atom_type_scat_dispersion_real
_atom_type_scat_dispersion_imag
_atom_type_scat_source
C C 0.0033 0.0016 'International Tables Vol C Tables 4.2.6.8 and 6.1.1.4'
H H 0.0000 0.0000 'International Tables Vol C Tables 4.2.6.8 and 6.1.1.4'
F F 0.0171 0.0103 'International Tables Vol C Tables 4.2.6.8 and 6.1.1.4'
Ir Ir -1.4442 7.9887 'International Tables Vol C Tables 4.2.6.8 and 6.1.1.4'
N N 0.0061 0.0033 'International Tables Vol C Tables 4.2.6.8 and 6.1.1.4'
O O 0.0106 0.0060 'International Tables Vol C Tables 4.2.6.8 and 6.1.1.4'

loop_
_geom_angle_atom_site_label_1
_geom_angle_atom_site_label_2
_geom_angle_atom_site_label_3
_geom_angle
_geom_angle_site_symmetry_1
_geom_angle_site_symmetry_3
_geom_angle_publ_flag
N1 Ir1 O1 89.81(9) . . ?
N1 Ir1 N2 96.86(9) . . ?
N2 Ir1 O1 77.64(9) . . ?
N3 Ir1 O1 95.80(9) . . ?
N3 Ir1 N1 171.15(9) . . ?
N3 Ir1 N2 91.04(9) . . ?
C12 Ir1 O1 95.64(10) . . ?
C12 Ir1 N1 79.72(11) . . ?
C12 Ir1 N2 172.55(10) . . ?
C12 Ir1 N3 92.88(11) . . ?
C13 Ir1 O1 172.01(9) . . ?
C13 Ir1 N1 95.29(11) . . ?
C13 Ir1 N2 95.60(10) . . ?
C13 Ir1 N3 79.90(11) . . ?
C13 Ir1 C12 91.33(11) . . ?
C25 O1 Ir1 112.88(18) . . ?
C1 N1 Ir1 122.5(2) . . ?
C1 N1 C6 120.6(3) . . ?
C6 N1 Ir1 116.8(2) . . ?
C30 N2 Ir1 112.80(19) . . ?
C33 N2 Ir1 128.1(2) . . ?
C33 N2 C30 119.1(3) . . ?
C19 N3 Ir1 116.9(2) . . ?
C24 N3 Ir1 121.0(2) . . ?
C24 N3 C19 121.3(3) . . ?
N1 C1 C2 122.2(3) . . ?
C3 C2 C1 118.6(4) . . ?
C2 C3 C4 121.3(3) . . ?
C3 C4 C5 117.8(3) . . ?
C3 C4 C6 118.7(3) . . ?
C6 C4 C5 123.5(4) . . ?
N1 C6 C4 118.5(3) . . ?
N1 C6 C7 113.0(3) . . ?
C4 C6 C7 128.4(3) . . ?
C8 C7 C6 126.2(3) . . ?
C8 C7 C12 119.8(3) . . ?
C12 C7 C6 113.9(3) . . ?
C9 C8 C7 120.9(3) . . ?
C10 C9 C8 120.4(3) . . ?
C9 C10 C11 119.6(3) . . ?
C10 C11 C12 122.1(3) . . ?
C7 C12 Ir1 115.9(2) . . ?
C11 C12 Ir1 126.9(2) . . ?
C11 C12 C7 117.1(3) . . ?
C14 C13 Ir1 127.4(2) . . ?
C14 C13 C18 117.1(3) . . ?
C18 C13 Ir1 115.2(2) . . ?
C15 C14 C13 121.9(3) . . ?
C16 C15 C14 120.6(4) . . ?
C15 C16 C17 119.6(3) . . ?
C16 C17 C18 120.9(3) . . ?
C13 C18 C19 114.5(3) . . ?
C17 C18 C13 119.9(3) . . ?
C17 C18 C19 125.4(3) . . ?
N3 C19 C18 112.4(2) . . ?
N3 C19 C20 119.0(3) . . ?
C20 C19 C18 128.5(3) . . ?
C19 C20 C21 123.7(4) . . ?
C22 C20 C19 117.5(3) . . ?
C22 C20 C21 118.6(3) . . ?
C23 C22 C20 122.1(3) . . ?
C22 C23 C24 118.7(4) . . ?
N3 C24 C23 121.1(4) . . ?
O1 C25 C26 123.5(3) . . ?
O1 C25 C30 119.9(3) . . ?
C26 C25 C30 116.6(3) . . ?
C27 C26 C25 121.3(3) . . ?
C28 C27 C26 120.8(3) . . ?
F1 C28 C29 117.4(3) . . ?
C27 C28 F1 120.0(3) . . ?
C27 C28 C29 122.6(3) . . ?
C28 C29 C30 116.2(3) . . ?
C28 C29 C31 125.9(3) . . ?
C31 C29 C30 117.9(3) . . ?
N2 C30 C25 116.7(3) . . ?
N2 C30 C29 120.8(3) . . ?
C29 C30 C25 122.6(3) . . ?
C32 C31 C29 120.0(3) . . ?
C31 C32 C33 119.5(3) . . ?
N2 C33 C32 122.7(3) . . ?

loop_
_geom_bond_atom_site_label_1
_geom_bond_atom_site_label_2
_geom_bond_distance
_geom_bond_site_symmetry_2
_geom_bond_publ_flag
Ir1 O1 2.162(2) . ?
Ir1 N1 2.042(2) . ?
Ir1 N2 2.144(2) . ?
Ir1 N3 2.038(2) . ?
Ir1 C12 1.997(3) . ?
Ir1 C13 1.992(3) . ?
F1 C28 1.367(4) . ?
O1 C25 1.306(4) . ?
N1 C1 1.345(4) . ?
N1 C6 1.368(4) . ?
N2 C30 1.371(4) . ?
N2 C33 1.320(4) . ?
N3 C19 1.359(4) . ?
N3 C24 1.344(4) . ?
C1 C2 1.372(5) . ?
C2 C3 1.355(5) . ?
C3 C4 1.385(5) . ?
C4 C5 1.503(5) . ?
C4 C6 1.417(5) . ?
C6 C7 1.474(5) . ?
C7 C8 1.395(4) . ?
C7 C12 1.419(5) . ?
C8 C9 1.379(5) . ?
C9 C10 1.367(5) . ?
C10 C11 1.390(5) . ?
C11 C12 1.401(4) . ?
C13 C14 1.395(4) . ?
C13 C18 1.420(4) . ?
C14 C15 1.381(5) . ?
C15 C16 1.365(6) . ?
C16 C17 1.382(6) . ?
C17 C18 1.396(5) . ?
C18 C19 1.471(5) . ?
C19 C20 1.410(4) . ?
C20 C21 1.509(6) . ?
C20 C22 1.388(6) . ?
C22 C23 1.349(6) . ?
C23 C24 1.371(5) . ?
C25 C26 1.394(4) . ?
C25 C30 1.432(4) . ?
C26 C27 1.394(5) . ?
C27 C28 1.356(5) . ?
C28 C29 1.399(5) . ?
C29 C30 1.424(4) . ?
C29 C31 1.400(5) . ?
C31 C32 1.351(5) . ?
C32 C33 1.400(5) . ?
